data_7233968
loop_
_publ_author_name
'Xiao, Li-Na'
'Zhao, Chun-Xiang'
'Shi, Xiao-Ming'
'Zhang, Hao'
'Wu, Wen'
'Cui, Xiao-Bing'

_publ_section_title
;
 Three new compounds based on similar molybdenum--vanadium clusters and
 several types of copper complexes
;
_journal_coden_ASTM CRECF4
_journal_issue 7
_journal_name_full CrystEngComm
_journal_page_first 969
_journal_page_last 977
_journal_paper_doi 10.1039/c7ce01908d
_journal_volume 20
_journal_year 2018
_chemical_formula_sum 'C36 H46 Cu3 Mo8 N8 O45 P V6'
_chemical_formula_weight 2605.56
_space_group_crystal_system monoclinic
_space_group_IT_number 15
_space_group_name_Hall '-C 2yc'
_space_group_name_H-M_alt 'C 1 2/c 1'
_atom_sites_solution_hydrogens geom
_audit_creation_method SHELXL-2014/7
_audit_update_record
;
2017-10-30 deposited with the CCDC.
2018-01-26 downloaded from the CCDC.
;
_cell_angle_alpha 90
_cell_angle_beta 105.03(3)
_cell_angle_gamma 90
_cell_formula_units_Z 4
_cell_length_a 22.416(5)
_cell_length_b 13.164(3)
_cell_length_c 22.722(5)
_cell_measurement_reflns_used 27007
_cell_measurement_temperature 293(2)
_cell_measurement_theta_max 27.51
_cell_measurement_theta_min 3.10
_cell_volume 6476(3)
_computing_cell_refinement 'Bruker XSCANS'
_computing_data_collection 'Bruker XSCANS'
_computing_data_reduction 'SHELXL-2014/7 (Sheldrick, 2014)'
_computing_molecular_graphics 'SHELXL-2014/7 (Sheldrick, 2014)'
_computing_publication_material 'SHELXL-2014/7 (Sheldrick, 2014)'
_computing_structure_refinement 'SHELXL-2014/7 (Sheldrick, 2014)'
_computing_structure_solution 'SHELXL-2014/7 (Sheldrick, 2014)'
_diffrn_ambient_temperature 293(2)
_diffrn_measured_fraction_theta_full 0.996
_diffrn_measured_fraction_theta_max 0.989
_diffrn_measurement_device_type 'Bruker P4'
_diffrn_measurement_method '\w scans'
_diffrn_radiation_type MoK\a
_diffrn_radiation_wavelength 0.71073
_diffrn_reflns_av_R_equivalents 0.0284
_diffrn_reflns_av_unetI/netI 0.0251
_diffrn_reflns_Laue_measured_fraction_full 0.996
_diffrn_reflns_Laue_measured_fraction_max 0.989
_diffrn_reflns_limit_h_max 28
_diffrn_reflns_limit_h_min -29
_diffrn_reflns_limit_k_max 17
_diffrn_reflns_limit_k_min -17
_diffrn_reflns_limit_l_max 29
_diffrn_reflns_limit_l_min -29
_diffrn_reflns_number 30068
_diffrn_reflns_point_group_measured_fraction_full 0.996
_diffrn_reflns_point_group_measured_fraction_max 0.989
_diffrn_reflns_theta_full 25.242
_diffrn_reflns_theta_max 27.480
_diffrn_reflns_theta_min 3.095
_exptl_absorpt_coefficient_mu 3.411
_exptl_absorpt_correction_T_max 1.0000
_exptl_absorpt_correction_T_min 0.5927
_exptl_absorpt_correction_type empirical
_exptl_crystal_colour dark
_exptl_crystal_density_diffrn 2.673
_exptl_crystal_description block
_exptl_crystal_F_000 5016
_refine_diff_density_max 2.010
_refine_diff_density_min -2.977
_refine_diff_density_rms 0.185
_refine_ls_extinction_coef .
_refine_ls_extinction_method none
_refine_ls_goodness_of_fit_ref 1.074
_refine_ls_hydrogen_treatment constr
_refine_ls_matrix_type full
_refine_ls_number_parameters 503
_refine_ls_number_reflns 7346
_refine_ls_number_restraints 12
_refine_ls_restrained_S_all 1.084
_refine_ls_R_factor_all 0.0565
_refine_ls_R_factor_gt 0.0490
_refine_ls_shift/su_max 0.000
_refine_ls_shift/su_mean 0.000
_refine_ls_structure_factor_coef Fsqd
_refine_ls_weighting_details 'w=1/[\s^2^(Fo^2^)+(0.0639P)^2^+103.8703P] where P=(Fo^2^+2Fc^2^)/3'
_refine_ls_weighting_scheme calc
_refine_ls_wR_factor_gt 0.1305
_refine_ls_wR_factor_ref 0.1353
_reflns_Friedel_coverage 0.000
_reflns_Friedel_fraction_full .
_reflns_Friedel_fraction_max .
_reflns_number_gt 6380
_reflns_number_total 7346
_reflns_threshold_expression 'I > 2\s(I)'
_cod_data_source_file c7ce01908d2-2.cif
_cod_data_source_block k3
_cod_original_cell_volume 6475(2)
_cod_original_sg_symbol_H-M 'C 2/c'
_cod_database_code 7233968
_shelx_shelxl_version_number 2014/7
_shelx_space_group_comment
;
The symmetry employed for this shelxl refinement is uniquely defined
by the following loop, which should always be used as a source of
symmetry information in preference to the above space-group names.
They are only intended as comments.
;

loop_
_space_group_symop_id
_space_group_symop_operation_xyz
1 'x, y, z'
2 '-x, y, -z+1/2'
3 'x+1/2, y+1/2, z'
4 '-x+1/2, y+1/2, -z+1/2'
5 '-x, -y, -z'
6 'x, -y, z-1/2'
7 '-x+1/2, -y+1/2, -z'
8 'x+1/2, -y+1/2, z-1/2'

loop_
_atom_site_label
_atom_site_type_symbol
_atom_site_fract_x
_atom_site_fract_y
_atom_site_fract_z
_atom_site_U_iso_or_equiv
_atom_site_adp_type
_atom_site_occupancy
_atom_site_site_symmetry_order
_atom_site_calc_flag
_atom_site_refinement_flags_posn
_atom_site_refinement_flags_adp
_atom_site_refinement_flags_occupancy
_atom_site_disorder_assembly
_atom_site_disorder_group
Mo1 Mo 0.18124(3) 0.12975(4) -0.14240(2) 0.02834(14) Uani 1 1 d . . . . .
Mo2 Mo 0.34195(2) 0.06869(4) -0.05275(3) 0.02709(13) Uani 1 1 d . . . . .
Mo3 Mo 0.28306(3) 0.02218(4) 0.08553(2) 0.03138(14) Uani 1 1 d . . . . .
Mo4 Mo 0.12369(2) 0.08414(4) -0.00452(3) 0.02566(13) Uani 1 1 d . . . . .
P1 P 0.2500 0.2500 0.0000 0.0167(4) Uani 1 2 d S . P . .
V1 V 0.22271(5) -0.04152(7) -0.04694(5) 0.0234(2) Uani 1 1 d . . . . .
V2 V 0.40351(4) 0.18823(8) 0.08764(4) 0.0203(2) Uani 1 1 d . . . . .
V3 V 0.19540(4) 0.20523(7) 0.13431(4) 0.01837(19) Uani 1 1 d . . . . .
Cu1 Cu 0.32630(6) -0.21884(9) 0.09480(8) 0.0727(4) Uani 1 1 d . . . . .
Cu2 Cu 0.5000 0.20035(10) 0.2500 0.0532(4) Uani 1 2 d S T P . .
N1 N 0.5077(3) -0.2208(5) 0.0375(3) 0.0393(13) Uani 1 1 d . . . . .
N2 N 0.4074(3) -0.2223(4) 0.0695(3) 0.0367(13) Uani 1 1 d . . . . .
N3 N 0.4540(4) 0.2975(6) 0.2897(4) 0.069(3) Uani 1 1 d . . . . .
N4 N 0.4312(3) 0.1064(5) 0.2562(3) 0.0387(13) Uani 1 1 d . . . . .
O1 O 0.3107(3) 0.2947(6) 0.0408(3) 0.0182(14) Uani 0.5 1 d . . P . .
O2 O 0.2369(3) 0.2955(6) 0.0576(3) 0.0183(15) Uani 0.5 1 d . . P . .
O3 O 0.2248(3) 0.1713(6) 0.0361(3) 0.0181(14) Uani 0.5 1 d . . P . .
O4 O 0.2975(3) 0.1633(6) 0.0206(3) 0.0191(15) Uani 0.5 1 d . . P . .
O5 O 0.1349(3) 0.1347(5) 0.0707(3) 0.066(2) Uani 1 1 d . . . . .
O6 O 0.3999(3) 0.1166(6) 0.0129(3) 0.069(2) Uani 1 1 d . U . . .
O7 O 0.1222(4) 0.2212(5) -0.1423(3) 0.071(2) Uani 1 1 d . . . . .
O8 O 0.3569(3) 0.0824(6) 0.1098(2) 0.071(2) Uani 1 1 d . U . . .
O9 O 0.3476(2) 0.1701(5) -0.1031(4) 0.068(2) Uani 1 1 d . . . . .
O10 O 0.0811(4) 0.1904(5) -0.0450(3) 0.072(2) Uani 1 1 d . . . . .
O11 O 0.2328(3) 0.2131(5) -0.1667(4) 0.069(2) Uani 1 1 d . . . . .
O12 O 0.0684(2) -0.0020(4) -0.0077(3) 0.0462(14) Uani 1 1 d . . . . .
O13 O 0.2472(3) 0.0894(5) 0.1345(3) 0.063(2) Uani 1 1 d . . . . .
O14 O 0.1684(3) 0.1856(5) 0.1915(2) 0.0529(15) Uani 1 1 d . . . . .
O15 O 0.3031(2) -0.0126(5) 0.0043(2) 0.0484(15) Uani 1 1 d . . . . .
O16 O 0.4712(2) 0.1583(4) 0.1255(2) 0.0422(12) Uani 1 1 d . . . . .
O17 O 0.1516(3) 0.0439(5) -0.0796(2) 0.0478(14) Uani 1 1 d . . . . .
O18 O 0.2967(2) -0.0948(3) 0.1174(2) 0.0373(11) Uani 1 1 d . . . . .
O19 O 0.3804(2) -0.0248(3) -0.0763(2) 0.0354(10) Uani 1 1 d . . . . .
O20 O 0.1509(3) 0.0576(4) -0.2031(2) 0.0483(14) Uani 1 1 d . . . . .
O21 O 0.2548(2) 0.0382(4) -0.1026(2) 0.0388(11) Uani 1 1 d . . . . .
O22 O 0.2149(3) -0.1610(4) -0.0663(3) 0.0455(13) Uani 1 1 d . . . . .
O23 O 0.1996(2) -0.0069(4) 0.0266(2) 0.0384(11) Uani 1 1 d . . . . .
C1 C 0.4398(4) -0.1246(6) 0.0858(4) 0.051(2) Uani 1 1 d . . . . .
H1A H 0.4495 -0.1151 0.1296 0.061 Uiso 1 1 calc R U . . .
H1B H 0.4130 -0.0694 0.0667 0.061 Uiso 1 1 calc R U . . .
C2 C 0.4994(4) -0.1220(7) 0.0650(6) 0.065(3) Uani 1 1 d . . . . .
H2A H 0.4971 -0.0682 0.0353 0.078 Uiso 1 1 calc R U . . .
H2B H 0.5342 -0.1085 0.0995 0.078 Uiso 1 1 calc R U . . .
C3 C 0.5097(4) -0.3059(7) 0.0822(4) 0.0490(19) Uani 1 1 d . . . . .
H3A H 0.5439 -0.2962 0.1179 0.059 Uiso 1 1 calc R U . . .
H3B H 0.5151 -0.3705 0.0636 0.059 Uiso 1 1 calc R U . . .
C4 C 0.4545(4) -0.2406(8) -0.0172(4) 0.050(2) Uani 1 1 d . . . . .
H4A H 0.4598 -0.3061 -0.0348 0.060 Uiso 1 1 calc R U . . .
H4B H 0.4533 -0.1887 -0.0478 0.060 Uiso 1 1 calc R U . . .
C5 C 0.4483(3) -0.3051(6) 0.1002(3) 0.0394(16) Uani 1 1 d . . . . .
H5A H 0.4275 -0.3697 0.0894 0.047 Uiso 1 1 calc R U . . .
H5B H 0.4564 -0.2968 0.1440 0.047 Uiso 1 1 calc R U . . .
C6 C 0.3947(3) -0.2397(6) 0.0021(3) 0.0402(16) Uani 1 1 d . . . . .
H6A H 0.3681 -0.1862 -0.0195 0.048 Uiso 1 1 calc R U . . .
H6B H 0.3736 -0.3040 -0.0084 0.048 Uiso 1 1 calc R U . . .
C7 C 0.3816(13) 0.4065(18) 0.3463(7) 0.166(15) Uani 1 1 d . . . . .
H7A H 0.3558 0.4462 0.3630 0.199 Uiso 1 1 calc R U . . .
C8 C 0.3082(9) 0.2566(18) 0.3333(6) 0.136(10) Uani 1 1 d . . . . .
H8A H 0.2810 0.2905 0.3512 0.163 Uiso 1 1 calc R U . . .
C9 C 0.4707(7) 0.3884(8) 0.3127(6) 0.107(6) Uani 1 1 d . . . . .
H9A H 0.5079 0.4160 0.3093 0.128 Uiso 1 1 calc R U . . .
C10 C 0.2962(6) 0.1618(16) 0.3146(6) 0.110(7) Uani 1 1 d . . . . .
H10A H 0.2599 0.1319 0.3188 0.131 Uiso 1 1 calc R U . . .
C11 C 0.4015(5) 0.2555(9) 0.2981(4) 0.065(3) Uani 1 1 d . . . . .
C12 C 0.3623(8) 0.3078(12) 0.3265(4) 0.101(6) Uani 1 1 d . . . . .
C13 C 0.4336(12) 0.4443(15) 0.3423(9) 0.162(14) Uani 1 1 d . . . . .
H13A H 0.4463 0.5078 0.3589 0.194 Uiso 1 1 calc R U . . .
C14 C 0.3287(5) 0.0022(12) 0.2715(5) 0.078(4) Uani 1 1 d . . . . .
H14A H 0.2944 -0.0331 0.2764 0.093 Uiso 1 1 calc R U . . .
C15 C 0.3365(5) 0.1030(11) 0.2881(4) 0.073(4) Uani 1 1 d . . . . .
C16 C 0.4216(4) 0.0098(7) 0.2404(3) 0.049(2) Uani 1 1 d . . . . .
H16A H 0.4498 -0.0234 0.2235 0.059 Uiso 1 1 calc R U . . .
C17 C 0.3699(5) -0.0447(9) 0.2484(4) 0.072(3) Uani 1 1 d . . . . .
H17A H 0.3647 -0.1129 0.2375 0.086 Uiso 1 1 calc R U . . .
C18 C 0.3897(4) 0.1535(8) 0.2799(3) 0.049(2) Uani 1 1 d . . . . .
OW1 O 0.5000 -0.2211(10) 0.2500 0.111(5) Uani 1 2 d S T P . .
OW2 O 0.3837(7) -0.3339(8) 0.2122(6) 0.169(7) Uani 1 1 d . . . . .

loop_
_atom_site_aniso_label
_atom_site_aniso_U_11
_atom_site_aniso_U_22
_atom_site_aniso_U_33
_atom_site_aniso_U_23
_atom_site_aniso_U_13
_atom_site_aniso_U_12
Mo1 0.0334(3) 0.0281(3) 0.0206(2) -0.00570(19) 0.0016(2) 0.0014(2)
Mo2 0.0246(3) 0.0242(3) 0.0363(3) -0.0093(2) 0.0149(2) -0.00330(19)
Mo3 0.0402(3) 0.0273(3) 0.0263(3) 0.0038(2) 0.0079(2) -0.0030(2)
Mo4 0.0222(2) 0.0197(2) 0.0384(3) -0.00287(19) 0.0139(2) -0.00281(18)
P1 0.0170(8) 0.0169(9) 0.0168(8) -0.0013(7) 0.0052(7) -0.0006(7)
V1 0.0252(5) 0.0184(4) 0.0289(5) -0.0047(4) 0.0109(4) -0.0033(4)
V2 0.0129(4) 0.0321(5) 0.0145(4) -0.0002(4) 0.0009(3) 0.0018(4)
V3 0.0236(4) 0.0195(4) 0.0154(4) 0.0018(3) 0.0111(4) 0.0018(3)
Cu1 0.0580(7) 0.0478(6) 0.1276(12) -0.0312(7) 0.0514(8) -0.0141(5)
Cu2 0.0342(6) 0.0285(6) 0.0949(12) 0.000 0.0134(7) 0.000
N1 0.033(3) 0.042(3) 0.051(4) -0.002(3) 0.026(3) -0.002(2)
N2 0.032(3) 0.032(3) 0.054(4) -0.006(3) 0.026(3) -0.003(2)
N3 0.079(6) 0.046(4) 0.053(4) -0.021(3) -0.034(4) 0.031(4)
N4 0.039(3) 0.047(4) 0.030(3) -0.007(2) 0.009(3) -0.004(3)
O1 0.020(4) 0.018(4) 0.018(3) -0.003(3) 0.008(3) -0.004(3)
O2 0.019(3) 0.021(4) 0.016(3) -0.005(3) 0.007(3) -0.003(3)
O3 0.016(3) 0.018(3) 0.021(4) 0.002(3) 0.005(3) -0.003(3)
O4 0.023(4) 0.017(4) 0.018(3) -0.001(3) 0.006(3) 0.003(3)
O5 0.043(3) 0.077(4) 0.063(4) -0.045(3) -0.013(3) 0.031(3)
O6 0.072(4) 0.106(5) 0.038(3) -0.031(3) 0.033(3) -0.065(4)
O7 0.117(6) 0.056(4) 0.063(4) 0.034(3) 0.067(4) 0.054(4)
O8 0.082(4) 0.106(5) 0.031(3) -0.021(3) 0.027(3) -0.067(4)
O9 0.027(3) 0.042(3) 0.120(6) 0.040(4) -0.006(3) -0.006(2)
O10 0.114(6) 0.057(4) 0.074(4) 0.035(3) 0.074(4) 0.056(4)
O11 0.031(3) 0.047(3) 0.113(6) 0.041(4) -0.009(3) -0.006(2)
O12 0.033(3) 0.035(3) 0.080(4) -0.020(3) 0.032(3) -0.016(2)
O13 0.049(3) 0.071(4) 0.052(3) -0.037(3) -0.015(3) 0.035(3)
O14 0.046(3) 0.086(4) 0.034(3) 0.014(3) 0.024(2) 0.006(3)
O15 0.033(2) 0.091(4) 0.023(2) -0.006(2) 0.011(2) -0.028(3)
O16 0.027(2) 0.061(3) 0.037(3) 0.007(2) 0.005(2) 0.008(2)
O17 0.048(3) 0.062(4) 0.043(3) 0.019(3) 0.029(2) 0.029(3)
O18 0.053(3) 0.024(2) 0.035(2) 0.0031(18) 0.012(2) 0.010(2)
O19 0.032(2) 0.025(2) 0.054(3) -0.006(2) 0.020(2) 0.0013(18)
O20 0.066(4) 0.040(3) 0.030(2) -0.012(2) -0.003(2) -0.006(3)
O21 0.023(2) 0.042(3) 0.050(3) 0.021(2) 0.007(2) -0.0029(19)
O22 0.059(3) 0.020(2) 0.063(3) -0.010(2) 0.026(3) -0.009(2)
O23 0.033(2) 0.052(3) 0.030(2) -0.008(2) 0.007(2) 0.015(2)
C1 0.051(4) 0.037(4) 0.076(6) -0.022(4) 0.035(4) -0.009(3)
C2 0.057(5) 0.044(5) 0.111(8) -0.022(5) 0.055(6) -0.017(4)
C3 0.034(4) 0.057(5) 0.058(5) 0.013(4) 0.017(4) 0.010(3)
C4 0.049(4) 0.068(6) 0.039(4) 0.004(4) 0.020(4) 0.006(4)
C5 0.042(4) 0.043(4) 0.039(4) 0.003(3) 0.020(3) -0.003(3)
C6 0.036(3) 0.037(4) 0.048(4) 0.002(3) 0.013(3) 0.000(3)
C7 0.27(3) 0.17(2) 0.031(6) -0.020(9) -0.014(12) 0.17(2)
C8 0.148(15) 0.21(2) 0.075(9) 0.064(12) 0.074(10) 0.136(17)
C9 0.124(11) 0.051(6) 0.096(9) -0.034(6) -0.062(8) 0.034(7)
C10 0.085(8) 0.187(17) 0.076(8) 0.078(10) 0.055(7) 0.070(11)
C11 0.073(6) 0.088(7) 0.024(4) -0.006(4) -0.008(4) 0.048(6)
C12 0.142(12) 0.127(11) 0.027(4) 0.009(5) 0.012(6) 0.102(10)
C13 0.26(3) 0.079(11) 0.083(12) -0.047(9) -0.078(17) 0.097(16)
C14 0.046(5) 0.128(11) 0.056(6) 0.044(7) 0.007(5) -0.015(6)
C15 0.053(5) 0.133(11) 0.037(5) 0.044(6) 0.021(4) 0.027(6)
C16 0.064(5) 0.050(5) 0.034(4) -0.006(3) 0.013(4) -0.019(4)
C17 0.084(7) 0.080(7) 0.043(5) 0.012(5) 0.000(5) -0.035(6)
C18 0.042(4) 0.085(6) 0.022(3) 0.008(3) 0.008(3) 0.021(4)
OW1 0.124(11) 0.084(9) 0.095(9) 0.000 -0.028(8) 0.000
OW2 0.276(15) 0.117(8) 0.198(11) -0.092(8) 0.213(12) -0.119(10)

loop_
_atom_type_symbol
_atom_type_description
_atom_type_scat_dispersion_real
_atom_type_scat_dispersion_imag
_atom_type_scat_source
C C 0.0033 0.0016 'International Tables Vol C Tables 4.2.6.8 and 6.1.1.4'
H H 0.0000 0.0000 'International Tables Vol C Tables 4.2.6.8 and 6.1.1.4'
N N 0.0061 0.0033 'International Tables Vol C Tables 4.2.6.8 and 6.1.1.4'
O O 0.0106 0.0060 'International Tables Vol C Tables 4.2.6.8 and 6.1.1.4'
P P 0.1023 0.0942 'International Tables Vol C Tables 4.2.6.8 and 6.1.1.4'
V V 0.3005 0.5294 'International Tables Vol C Tables 4.2.6.8 and 6.1.1.4'
Cu Cu 0.3201 1.2651 'International Tables Vol C Tables 4.2.6.8 and 6.1.1.4'
Mo Mo -1.6832 0.6857 'International Tables Vol C Tables 4.2.6.8 and 6.1.1.4'

loop_
_geom_angle_atom_site_label_1
_geom_angle_atom_site_label_2
_geom_angle_atom_site_label_3
_geom_angle
_geom_angle_site_symmetry_1
_geom_angle_site_symmetry_3
O20 Mo1 O11 104.6(3) . .
O20 Mo1 O7 103.9(3) . .
O11 Mo1 O7 97.2(3) . .
O20 Mo1 O21 98.0(3) . .
O11 Mo1 O21 89.2(2) . .
O7 Mo1 O21 154.7(3) . .
O20 Mo1 O17 97.2(3) . .
O11 Mo1 O17 154.7(3) . .
O7 Mo1 O17 89.8(2) . .
O21 Mo1 O17 74.92(19) . .
O20 Mo1 O1 156.2(3) . 7
O11 Mo1 O1 98.3(3) . 7
O7 Mo1 O1 66.7(3) . 7
O21 Mo1 O1 88.2(2) . 7
O17 Mo1 O1 62.2(2) . 7
O20 Mo1 O2 157.7(3) . 7
O11 Mo1 O2 65.8(3) . 7
O7 Mo1 O2 97.5(3) . 7
O21 Mo1 O2 62.9(2) . 7
O17 Mo1 O2 89.2(2) . 7
O1 Mo1 O2 42.3(2) 7 7
O20 Mo1 V1 98.6(2) . .
O11 Mo1 V1 124.33(17) . .
O7 Mo1 V1 125.17(17) . .
O21 Mo1 V1 37.26(13) . .
O17 Mo1 V1 37.69(14) . .
O1 Mo1 V1 72.77(17) 7 .
O2 Mo1 V1 73.69(18) 7 .
O19 Mo2 O9 102.6(3) . .
O19 Mo2 O6 101.6(3) . .
O9 Mo2 O6 96.4(3) . .
O19 Mo2 O21 100.3(2) . .
O9 Mo2 O21 90.5(2) . .
O6 Mo2 O21 155.0(3) . .
O19 Mo2 O15 99.1(3) . .
O9 Mo2 O15 155.8(3) . .
O6 Mo2 O15 89.5(2) . .
O21 Mo2 O15 75.14(19) . .
O19 Mo2 O4 156.1(2) . .
O9 Mo2 O4 99.4(3) . .
O6 Mo2 O4 66.5(3) . .
O21 Mo2 O4 88.8(2) . .
O15 Mo2 O4 61.7(3) . .
O19 Mo2 O2 158.9(2) . 7
O9 Mo2 O2 66.6(3) . 7
O6 Mo2 O2 97.7(3) . 7
O21 Mo2 O2 63.2(2) . 7
O15 Mo2 O2 89.4(3) . 7
O4 Mo2 O2 43.0(2) . 7
O19 Mo2 V1 101.11(16) . .
O9 Mo2 V1 126.03(17) . .
O6 Mo2 V1 124.91(17) . .
O21 Mo2 V1 37.65(13) . .
O15 Mo2 V1 37.51(14) . .
O4 Mo2 V1 72.77(18) . .
O2 Mo2 V1 74.13(17) 7 .
O18 Mo3 O13 104.3(3) . .
O18 Mo3 O8 102.7(3) . .
O13 Mo3 O8 96.8(3) . .
O18 Mo3 O23 98.3(2) . .
O13 Mo3 O23 91.0(2) . .
O8 Mo3 O23 155.0(3) . .
O18 Mo3 O15 97.1(3) . .
O13 Mo3 O15 156.1(3) . .
O8 Mo3 O15 88.6(2) . .
O23 Mo3 O15 75.30(19) . .
O18 Mo3 O4 155.5(2) . .
O13 Mo3 O4 98.7(3) . .
O8 Mo3 O4 66.0(3) . .
O23 Mo3 O4 89.4(2) . .
O15 Mo3 O4 62.2(2) . .
O18 Mo3 O3 159.2(2) . .
O13 Mo3 O3 67.3(3) . .
O8 Mo3 O3 97.3(3) . .
O23 Mo3 O3 64.0(2) . .
O15 Mo3 O3 88.9(3) . .
O4 Mo3 O3 42.0(2) . .
O18 Mo3 V1 98.95(17) . .
O13 Mo3 V1 126.48(17) . .
O8 Mo3 V1 124.03(17) . .
O23 Mo3 V1 37.79(13) . .
O15 Mo3 V1 37.52(13) . .
O4 Mo3 V1 73.17(17) . .
O3 Mo3 V1 74.00(18) . .
O12 Mo4 O5 102.3(3) . .
O12 Mo4 O10 102.5(3) . .
O5 Mo4 O10 97.1(3) . .
O12 Mo4 O17 100.0(3) . .
O5 Mo4 O17 154.2(3) . .
O10 Mo4 O17 90.6(2) . .
O12 Mo4 O23 99.1(3) . .
O5 Mo4 O23 89.4(2) . .
O10 Mo4 O23 155.6(3) . .
O17 Mo4 O23 74.28(19) . .
O12 Mo4 O1 158.7(3) . 7
O5 Mo4 O1 97.5(3) . 7
O10 Mo4 O1 67.0(3) . 7
O17 Mo4 O1 63.0(2) . 7
O23 Mo4 O1 88.8(2) . 7
O12 Mo4 O3 157.3(3) . .
O5 Mo4 O3 65.6(3) . .
O10 Mo4 O3 98.2(3) . .
O17 Mo4 O3 89.0(2) . .
O23 Mo4 O3 63.2(2) . .
O1 Mo4 O3 42.1(2) 7 .
O12 Mo4 V1 101.93(17) . .
O5 Mo4 V1 123.90(17) . .
O10 Mo4 V1 125.38(17) . .
O17 Mo4 V1 37.18(14) . .
O23 Mo4 V1 37.10(13) . .
O1 Mo4 V1 72.78(17) 7 .
O3 Mo4 V1 72.94(17) . .
O3 P1 O3 180.0 . 7
O3 P1 O2 68.0(4) . .
O3 P1 O2 112.0(4) 7 .
O3 P1 O2 112.0(4) . 7
O3 P1 O2 68.0(4) 7 7
O2 P1 O2 180.0(5) . 7
O3 P1 O4 110.0(4) . 7
O3 P1 O4 70.0(4) 7 7
O2 P1 O4 72.6(4) . 7
O2 P1 O4 107.4(4) 7 7
O3 P1 O4 70.0(4) . .
O3 P1 O4 110.0(4) 7 .
O2 P1 O4 107.4(4) . .
O2 P1 O4 72.6(4) 7 .
O4 P1 O4 180.0 7 .
O3 P1 O1 70.9(4) . 7
O3 P1 O1 109.2(4) 7 7
O2 P1 O1 109.0(4) . 7
O2 P1 O1 71.0(4) 7 7
O4 P1 O1 70.8(4) 7 7
O4 P1 O1 109.2(4) . 7
O3 P1 O1 109.2(4) . .
O3 P1 O1 70.8(4) 7 .
O2 P1 O1 71.0(4) . .
O2 P1 O1 109.0(4) 7 .
O4 P1 O1 109.2(4) 7 .
O4 P1 O1 70.8(4) . .
O1 P1 O1 180.0 7 .
O22 V1 O15 112.0(3) . .
O22 V1 O21 112.5(3) . .
O15 V1 O21 80.6(2) . .
O22 V1 O23 115.3(3) . .
O15 V1 O23 81.3(2) . .
O21 V1 O23 132.2(2) . .
O22 V1 O17 115.9(3) . .
O15 V1 O17 132.1(3) . .
O21 V1 O17 80.9(2) . .
O23 V1 O17 79.3(2) . .
O22 V1 Mo2 118.5(2) . .
O15 V1 Mo2 40.49(15) . .
O21 V1 Mo2 40.14(14) . .
O23 V1 Mo2 110.97(17) . .
O17 V1 Mo2 110.39(18) . .
O22 V1 Mo3 121.0(2) . .
O15 V1 Mo3 41.02(15) . .
O21 V1 Mo3 110.49(16) . .
O23 V1 Mo3 40.30(15) . .
O17 V1 Mo3 109.02(18) . .
Mo2 V1 Mo3 75.34(4) . .
O22 V1 Mo1 121.4(2) . .
O15 V1 Mo1 110.18(19) . .
O21 V1 Mo1 40.31(14) . .
O23 V1 Mo1 109.57(16) . .
O17 V1 Mo1 40.64(15) . .
Mo2 V1 Mo1 74.51(3) . .
Mo3 V1 Mo1 117.52(4) . .
O22 V1 Mo4 124.1(2) . .
O15 V1 Mo4 109.92(18) . .
O21 V1 Mo4 109.40(16) . .
O23 V1 Mo4 39.89(14) . .
O17 V1 Mo4 39.41(15) . .
Mo2 V1 Mo4 117.39(4) . .
Mo3 V1 Mo4 73.78(3) . .
Mo1 V1 Mo4 73.85(3) . .
O16 V2 O8 100.9(3) . .
O16 V2 O7 102.1(3) . 7
O8 V2 O7 90.3(3) . 7
O16 V2 O6 99.9(3) . .
O8 V2 O6 88.5(2) . .
O7 V2 O6 157.8(3) 7 .
O16 V2 O10 101.8(3) . 7
O8 V2 O10 157.2(3) . 7
O7 V2 O10 86.2(2) 7 7
O6 V2 O10 86.3(3) . 7
O14 V3 O13 103.2(3) . .
O14 V3 O11 103.7(3) . 7
O13 V3 O11 89.9(3) . 7
O14 V3 O9 100.2(3) . 7
O13 V3 O9 156.4(3) . 7
O11 V3 O9 87.4(2) 7 7
O14 V3 O5 101.0(3) . .
O13 V3 O5 85.8(2) . .
O11 V3 O5 155.3(3) 7 .
O9 V3 O5 87.0(3) 7 .
O22 Cu1 O18 130.8(2) 7_545 .
O22 Cu1 N2 106.3(2) 7_545 .
O18 Cu1 N2 119.9(2) . .
N3 Cu2 N3 100.4(6) . 2_655
N3 Cu2 N4 82.4(4) . .
N3 Cu2 N4 156.9(3) 2_655 .
N3 Cu2 N4 156.9(3) . 2_655
N3 Cu2 N4 82.4(4) 2_655 2_655
N4 Cu2 N4 104.1(4) . 2_655
C2 N1 C3 110.9(7) . .
C2 N1 C4 110.0(7) . .
C3 N1 C4 107.9(6) . .
C1 N2 C5 108.7(6) . .
C1 N2 C6 109.8(6) . .
C5 N2 C6 107.4(5) . .
C1 N2 Cu1 109.0(4) . .
C5 N2 Cu1 111.8(4) . .
C6 N2 Cu1 110.1(4) . .
C9 N3 C11 118.8(12) . .
C9 N3 Cu2 129.2(11) . .
C11 N3 Cu2 111.7(6) . .
C16 N4 C18 118.2(8) . .
C16 N4 Cu2 130.2(6) . .
C18 N4 Cu2 111.6(6) . .
P1 O1 O3 53.7(3) . 7
P1 O1 O2 54.1(3) . .
O3 O1 O2 90.3(5) 7 .
P1 O1 O4 54.6(3) . .
O3 O1 O4 89.4(5) 7 .
O2 O1 O4 87.7(5) . .
P1 O1 Mo4 123.8(4) . 7
O3 O1 Mo4 70.2(3) 7 7
O2 O1 Mo4 137.3(5) . 7
O4 O1 Mo4 127.9(4) . 7
P1 O1 Mo1 123.4(4) . 7
O3 O1 Mo1 136.1(5) 7 7
O2 O1 Mo1 69.4(3) . 7
O4 O1 Mo1 126.4(4) . 7
Mo4 O1 Mo1 98.4(3) 7 7
P1 O2 O3 55.5(3) . .
P1 O2 O1 54.9(3) . .
O3 O2 O1 91.2(5) . .
P1 O2 Mo1 123.2(4) . 7
O3 O2 Mo1 129.0(5) . 7
O1 O2 Mo1 68.4(3) . 7
P1 O2 Mo2 122.1(4) . 7
O3 O2 Mo2 128.0(4) . 7
O1 O2 Mo2 132.6(4) . 7
Mo1 O2 Mo2 97.0(2) 7 7
P1 O3 O2 56.5(3) . .
P1 O3 O4 55.8(3) . .
O2 O3 O4 91.6(5) . .
P1 O3 O1 55.4(3) . 7
O2 O3 O1 92.1(5) . 7
O4 O3 O1 91.2(5) . 7
P1 O3 Mo3 124.2(4) . .
O2 O3 Mo3 127.3(4) . .
O4 O3 Mo3 68.5(3) . .
O1 O3 Mo3 134.3(5) 7 .
P1 O3 Mo4 123.0(4) . .
O2 O3 Mo4 127.5(4) . .
O4 O3 Mo4 134.4(5) . .
O1 O3 Mo4 67.7(3) 7 .
Mo3 O3 Mo4 97.2(3) . .
P1 O4 O3 54.2(3) . .
P1 O4 O1 54.6(3) . .
O3 O4 O1 89.4(5) . .
P1 O4 Mo3 123.6(4) . .
O3 O4 Mo3 69.5(3) . .
O1 O4 Mo3 128.0(4) . .
P1 O4 Mo2 122.1(4) . .
O3 O4 Mo2 135.9(5) . .
O1 O4 Mo2 125.9(4) . .
Mo3 O4 Mo2 99.4(3) . .
Mo4 O5 V3 141.9(4) . .
Mo2 O6 V2 138.7(4) . .
Mo1 O7 V2 140.1(4) . 7
Mo3 O8 V2 141.0(4) . .
Mo2 O9 V3 139.0(4) . 7
Mo4 O10 V2 138.7(4) . 7
Mo1 O11 V3 140.7(4) . 7
Mo3 O13 V3 140.5(4) . .
V1 O15 Mo2 102.0(2) . .
V1 O15 Mo3 101.5(2) . .
Mo2 O15 Mo3 132.9(3) . .
V1 O17 Mo4 103.4(2) . .
V1 O17 Mo1 101.7(2) . .
Mo4 O17 Mo1 131.5(3) . .
Mo3 O18 Cu1 135.1(3) . .
V1 O21 Mo2 102.2(2) . .
V1 O21 Mo1 102.4(2) . .
Mo2 O21 Mo1 132.6(3) . .
V1 O22 Cu1 157.3(4) . 7_545
V1 O23 Mo3 101.9(2) . .
V1 O23 Mo4 103.0(2) . .
Mo3 O23 Mo4 131.0(3) . .
N2 C1 C2 110.8(6) . .
N1 C2 C1 109.1(6) . .
N1 C3 C5 107.6(6) . .
N1 C4 C6 109.3(6) . .
N2 C5 C3 111.6(6) . .
N2 C6 C4 110.4(6) . .
C13 C7 C12 122.8(17) . .
C10 C8 C12 121.1(12) . .
N3 C9 C13 121.4(18) . .
C8 C10 C15 123.1(16) . .
N3 C11 C12 122.3(13) . .
N3 C11 C18 116.8(8) . .
C12 C11 C18 120.7(13) . .
C11 C12 C7 115.2(18) . .
C11 C12 C8 118.0(15) . .
C7 C12 C8 126.8(15) . .
C7 C13 C9 119.3(18) . .
C17 C14 C15 120.4(10) . .
C14 C15 C18 117.7(10) . .
C14 C15 C10 125.9(13) . .
C18 C15 C10 116.4(14) . .
N4 C16 C17 122.2(9) . .
C14 C17 C16 119.5(11) . .
N4 C18 C11 117.4(9) . .
N4 C18 C15 122.1(10) . .
C11 C18 C15 120.5(9) . .

loop_
_geom_bond_atom_site_label_1
_geom_bond_atom_site_label_2
_geom_bond_distance
_geom_bond_site_symmetry_2
Mo1 O20 1.668(5) .
Mo1 O11 1.782(6) .
Mo1 O7 1.790(6) .
Mo1 O21 2.053(5) .
Mo1 O17 2.061(5) .
Mo1 O1 2.477(7) 7
Mo1 O2 2.494(7) 7
Mo1 V1 3.0994(13) .
Mo2 O19 1.667(4) .
Mo2 O9 1.785(6) .
Mo2 O6 1.819(5) .
Mo2 O21 2.028(5) .
Mo2 O15 2.041(5) .
Mo2 O4 2.486(7) .
Mo2 O2 2.496(7) 7
Mo2 V1 3.0741(12) .
Mo3 O18 1.696(5) .
Mo3 O13 1.769(5) .
Mo3 O8 1.788(6) .
Mo3 O23 2.035(5) .
Mo3 O15 2.062(5) .
Mo3 O4 2.446(8) .
Mo3 O3 2.462(7) .
Mo3 V1 3.0791(14) .
Mo4 O12 1.667(5) .
Mo4 O5 1.789(6) .
Mo4 O10 1.806(6) .
Mo4 O17 2.033(5) .
Mo4 O23 2.050(5) .
Mo4 O1 2.453(7) 7
Mo4 O3 2.494(7) .
Mo4 V1 3.1147(12) .
P1 O3 1.518(7) .
P1 O3 1.518(7) 7
P1 O2 1.534(7) .
P1 O2 1.535(7) 7
P1 O4 1.549(7) 7
P1 O4 1.549(7) .
P1 O1 1.550(7) 7
P1 O1 1.550(7) .
V1 O22 1.631(5) .
V1 O15 1.914(5) .
V1 O21 1.921(5) .
V1 O23 1.928(5) .
V1 O17 1.935(5) .
V2 O16 1.589(5) .
V2 O8 1.887(6) .
V2 O7 1.915(6) 7
V2 O6 1.925(6) .
V2 O10 1.945(6) 7
V3 O14 1.592(5) .
V3 O13 1.916(5) .
V3 O11 1.917(6) 7
V3 O9 1.942(5) 7
V3 O5 1.943(6) .
Cu1 O22 1.861(5) 7_545
Cu1 O18 1.883(5) .
Cu1 N2 2.045(5) .
Cu2 N3 1.999(8) .
Cu2 N3 1.999(8) 2_655
Cu2 N4 2.010(6) .
Cu2 N4 2.010(6) 2_655
N1 C2 1.476(10) .
N1 C3 1.504(10) .
N1 C4 1.505(11) .
N2 C1 1.476(9) .
N2 C5 1.477(10) .
N2 C6 1.502(10) .
N3 C9 1.320(12) .
N3 C11 1.358(15) .
N4 C16 1.324(10) .
N4 C18 1.342(10) .
O1 O3 1.778(10) 7
O1 O2 1.792(10) .
O1 O4 1.794(10) .
O1 Mo4 2.453(7) 7
O1 Mo1 2.477(7) 7
O2 O3 1.707(10) .
O2 Mo1 2.494(7) 7
O2 Mo2 2.496(7) 7
O3 O4 1.759(10) .
O3 O1 1.778(10) 7
O7 V2 1.915(6) 7
O9 V3 1.942(5) 7
O10 V2 1.945(6) 7
O11 V3 1.917(6) 7
O22 Cu1 1.861(5) 7_545
C1 C2 1.528(11) .
C3 C5 1.535(10) .
C4 C6 1.513(10) .
C7 C13 1.29(4) .
C7 C12 1.41(3) .
C8 C10 1.32(3) .
C8 C12 1.43(3) .
C9 C13 1.41(3) .
C10 C15 1.434(18) .
C11 C12 1.398(14) .
C11 C18 1.410(15) .
C14 C17 1.326(17) .
C14 C15 1.379(19) .
C15 C18 1.419(14) .
C16 C17 1.414(13) .
